data_1544170
loop_
_publ_author_name
'Huang, Bo'
'Shen, Yangyong'
'Mao, Zhenjun'
'Liu, Yu'
'Cui, Sunliang'

_publ_section_title
;
 Metathesis Reaction of Diazo Compounds and para-Quinone Methides for C-C
 Double Bond Formation: Synthesis of Tetrasubstituted Alkenes and
 Quinolinones.
;
_journal_issue 19
_journal_name_full 'Organic letters'
_journal_page_first 4888
_journal_page_last 4891
_journal_paper_doi 10.1021/acs.orglett.6b02365
_journal_volume 18
_journal_year 2016
_chemical_formula_moiety 'C30 H34 Cl N O2'
_chemical_formula_sum 'C30 H34 Cl N O2'
_chemical_formula_weight 476.03
_chemical_name_systematic
;
 ? 
;
_space_group_crystal_system monoclinic
_space_group_IT_number 14
_space_group_name_Hall '-P 2ybc'
_space_group_name_H-M_alt 'P 1 21/c 1'
_symmetry_space_group_name_Hall '-P 2ybc'
_symmetry_space_group_name_H-M 'P 1 21/c 1'
_atom_sites_solution_hydrogens geom
_atom_sites_solution_primary direct
_atom_sites_solution_secondary difmap
_audit_creation_date 2016-01-27
_audit_creation_method
;
Olex2 1.2
(compiled 2014.03.20 svn.r2914 for OlexSys, GUI svn.r4816)
;
_cell_angle_alpha 90.00
_cell_angle_beta 92.697(5)
_cell_angle_gamma 90.00
_cell_formula_units_Z 4
_cell_length_a 14.1486(7)
_cell_length_b 11.0720(6)
_cell_length_c 17.2118(9)
_cell_measurement_reflns_used 2623
_cell_measurement_temperature 293(2)
_cell_measurement_theta_max 29.5507
_cell_measurement_theta_min 3.1616
_cell_volume 2693.3(2)
_computing_cell_refinement
;
CrysAlisPro, Agilent Technologies,
Version 1.171.35.11 (release 16-05-2011 CrysAlis171 .NET)
(compiled May 16 2011,17:55:39)
;
_computing_data_collection
;
CrysAlisPro, Agilent Technologies,
Version 1.171.35.11 (release 16-05-2011 CrysAlis171 .NET)
(compiled May 16 2011,17:55:39)
;
_computing_data_reduction
;
CrysAlisPro, Agilent Technologies,
Version 1.171.35.11 (release 16-05-2011 CrysAlis171 .NET)
(compiled May 16 2011,17:55:39)
;
_computing_molecular_graphics 'Olex2 (Dolomanov et al., 2009)'
_computing_publication_material 'Olex2 (Dolomanov et al., 2009)'
_computing_structure_refinement 'ShelXL (Sheldrick, 2008)'
_computing_structure_solution 'ShelXS (Sheldrick, 2008)'
_diffrn_ambient_temperature 293.15
_diffrn_detector_area_resol_mean 10.3592
_diffrn_measured_fraction_theta_full 0.998
_diffrn_measured_fraction_theta_max 0.998
_diffrn_measurement_device_type 'Xcalibur, Atlas, Gemini ultra'
_diffrn_measurement_method '\w scans'
_diffrn_orient_matrix_UB_11 -0.0018696000
_diffrn_orient_matrix_UB_12 -0.0640222000
_diffrn_orient_matrix_UB_13 -0.0008024000
_diffrn_orient_matrix_UB_21 -0.0344575000
_diffrn_orient_matrix_UB_22 0.0007766000
_diffrn_orient_matrix_UB_23 0.0286086000
_diffrn_orient_matrix_UB_31 -0.0364551000
_diffrn_orient_matrix_UB_32 0.0024897000
_diffrn_orient_matrix_UB_33 -0.0296928000
_diffrn_radiation_monochromator graphite
_diffrn_radiation_type MoK\a
_diffrn_radiation_wavelength 0.71073
_diffrn_reflns_av_R_equivalents 0.0262
_diffrn_reflns_av_unetI/netI 0.0396
_diffrn_reflns_limit_h_max 17
_diffrn_reflns_limit_h_min -14
_diffrn_reflns_limit_k_max 11
_diffrn_reflns_limit_k_min -13
_diffrn_reflns_limit_l_max 19
_diffrn_reflns_limit_l_min -20
_diffrn_reflns_number 10191
_diffrn_reflns_theta_full 25.35
_diffrn_reflns_theta_max 25.35
_diffrn_reflns_theta_min 3.28
_diffrn_source 'Enhance (Mo) X-ray Source'
_exptl_absorpt_coefficient_mu 0.168
_exptl_absorpt_correction_T_max 1.00000
_exptl_absorpt_correction_T_min 0.96142
_exptl_absorpt_correction_type multi-scan
_exptl_absorpt_process_details
;
CrysAlisPro, Agilent Technologies,
Version 1.171.35.11 (release 16-05-2011 CrysAlis171 .NET)
(compiled May 16 2011,17:55:39)
Empirical absorption correction using spherical harmonics,
 implemented in SCALE3 ABSPACK scaling algorithm.
;
_exptl_crystal_colour colourless
_exptl_crystal_colour_primary colourless
_exptl_crystal_density_diffrn 1.174
_exptl_crystal_density_method 'not measured'
_exptl_crystal_description block
_exptl_crystal_F_000 1016
_exptl_crystal_size_max 0.42
_exptl_crystal_size_mid 0.4
_exptl_crystal_size_min 0.33
_refine_diff_density_max 0.328
_refine_diff_density_min -0.240
_refine_diff_density_rms 0.035
_refine_ls_extinction_coef 0.0308(15)
_refine_ls_extinction_expression Fc^*^=kFc[1+0.001xFc^2^\l^3^/sin(2\q)]^-1/4^
_refine_ls_extinction_method SHELXL
_refine_ls_goodness_of_fit_ref 1.018
_refine_ls_hydrogen_treatment constr
_refine_ls_matrix_type full
_refine_ls_number_parameters 316
_refine_ls_number_reflns 4935
_refine_ls_number_restraints 0
_refine_ls_restrained_S_all 1.018
_refine_ls_R_factor_all 0.0791
_refine_ls_R_factor_gt 0.0488
_refine_ls_shift/su_max 0.001
_refine_ls_shift/su_mean 0.000
_refine_ls_structure_factor_coef Fsqd
_refine_ls_weighting_details 'calc w=1/[\s^2^(Fo^2^)+(0.0436P)^2^+1.0474P] where P=(Fo^2^+2Fc^2^)/3'
_refine_ls_weighting_scheme calc
_refine_ls_wR_factor_gt 0.1066
_refine_ls_wR_factor_ref 0.1255
_reflns_number_gt 3403
_reflns_number_total 4935
_reflns_threshold_expression >2sigma(I)
_cod_data_source_file ol6b02365_si_005.cif
_cod_data_source_block 160127_hb_1_83b
_cod_depositor_comments 'Adding full bibliography for 1544166--1544170.cif.'
_cod_database_code 1544170
_chemical_oxdiff_formula 'c10 h10 o10 n2'
_reflns_odcompleteness_completeness 99.61
_reflns_odcompleteness_iscentric 1
_reflns_odcompleteness_theta 26.32
_olex2_refinement_description
;
1. Fixed Uiso
 At 1.2 times of:
  All C(H) groups
 At 1.5 times of:
  All C(H,H,H) groups, All O(H) groups
2.a Ternary CH refined with riding coordinates:
 C10(H10)
2.b Aromatic/amide H refined with riding coordinates:
 C2(H2), C3(H3), C4(H4), C5(H5), C12(H12), C13(H13), C14(H14), C15(H15),
 C16(H16), C18(H18), C22(H22)
2.c Idealised Me refined as rotating group:
 C9(H9A,H9B,H9C), C24(H24A,H24B,H24C), C25(H25A,H25B,H25C), C26(H26A,H26B,
 H26C), C28(H28A,H28B,H28C), C29(H29A,H29B,H29C), C30(H30A,H30B,H30C)
2.d Idealised tetrahedral OH refined as rotating group:
 O1(H1)
;

loop_
_space_group_symop_id
_space_group_symop_operation_xyz
1 'x, y, z'
2 '-x, y+1/2, -z+1/2'
3 '-x, -y, -z'
4 'x, -y-1/2, z-1/2'

loop_
_atom_site_label
_atom_site_type_symbol
_atom_site_fract_x
_atom_site_fract_y
_atom_site_fract_z
_atom_site_U_iso_or_equiv
_atom_site_adp_type
_atom_site_occupancy
_atom_site_calc_flag
_atom_site_refinement_flags_posn
Cl1 Cl 0.83346(5) 0.88381(7) 0.13082(3) 0.0762(3) Uani 1 d .
O1 O 0.77657(17) 1.2321(2) -0.27508(11) 0.1026(7) Uani 1 d .
H1 H 0.7304 1.2347 -0.3056 0.154 Uiso 1 calc GR
O2 O 0.71281(12) 1.14839(18) 0.09626(10) 0.0745(5) Uani 1 d .
N1 N 0.60009(12) 1.00056(18) 0.08727(10) 0.0501(5) Uani 1 d .
C1 C 0.58777(13) 0.8889(2) 0.04984(12) 0.0459(5) Uani 1 d .
C2 C 0.51320(15) 0.8094(3) 0.05565(14) 0.0619(7) Uani 1 d .
H2 H 0.4629 0.8267 0.0867 0.074 Uiso 1 calc R
C3 C 0.51596(17) 0.7033(3) 0.01370(17) 0.0706(8) Uani 1 d .
H3 H 0.4659 0.6491 0.0156 0.085 Uiso 1 calc R
C4 C 0.59180(17) 0.6762(2) -0.03106(16) 0.0650(7) Uani 1 d .
H4 H 0.5930 0.6033 -0.0578 0.078 Uiso 1 calc R
C5 C 0.66667(15) 0.7578(2) -0.03642(13) 0.0519(6) Uani 1 d .
H5 H 0.7177 0.7394 -0.0665 0.062 Uiso 1 calc R
C6 C 0.66402(13) 0.86559(19) 0.00337(11) 0.0433(5) Uani 1 d .
C7 C 0.72880(13) 0.97531(18) 0.00644(11) 0.0412(5) Uani 1 d .
C8 C 0.68221(15) 1.0536(2) 0.06852(12) 0.0507(5) Uani 1 d .
C9 C 0.53774(17) 1.0511(3) 0.14344(14) 0.0723(8) Uani 1 d .
H9A H 0.5347 0.9975 0.1871 0.108 Uiso 1 calc GR
H9B H 0.4756 1.0613 0.1196 0.108 Uiso 1 calc GR
H9C H 0.5617 1.1281 0.1609 0.108 Uiso 1 calc GR
C10 C 0.83346(14) 0.9516(2) 0.03536(11) 0.0469(5) Uani 1 d .
H10 H 0.8638 1.0308 0.0417 0.056 Uiso 1 calc R
C11 C 0.89208(13) 0.8801(2) -0.01922(13) 0.0476(5) Uani 1 d .
C12 C 0.93108(14) 0.9392(2) -0.08120(13) 0.0542(6) Uani 1 d .
H12 H 0.9220 1.0220 -0.0871 0.065 Uiso 1 calc R
C13 C 0.98304(16) 0.8774(3) -0.13415(17) 0.0737(8) Uani 1 d .
H13 H 1.0074 0.9185 -0.1759 0.088 Uiso 1 calc R
C14 C 0.99906(19) 0.7561(3) -0.1256(2) 0.0918(10) Uani 1 d .
H14 H 1.0343 0.7147 -0.1613 0.110 Uiso 1 calc R
C15 C 0.96287(19) 0.6963(3) -0.0641(2) 0.0894(10) Uani 1 d .
H15 H 0.9743 0.6141 -0.0578 0.107 Uiso 1 calc R
C16 C 0.90920(16) 0.7572(2) -0.01106(17) 0.0692(7) Uani 1 d .
H16 H 0.8846 0.7154 0.0302 0.083 Uiso 1 calc R
C17 C 0.73017(12) 1.04641(18) -0.07058(11) 0.0374(5) Uani 1 d .
C18 C 0.75539(13) 1.16730(19) -0.06995(12) 0.0427(5) Uani 1 d .
H18 H 0.7652 1.2060 -0.0223 0.051 Uiso 1 calc R
C19 C 0.76657(15) 1.23293(19) -0.13752(13) 0.0485(5) Uani 1 d .
C20 C 0.75316(16) 1.1712(2) -0.20856(12) 0.0540(6) Uani 1 d .
C21 C 0.72480(14) 1.0496(2) -0.21233(11) 0.0465(5) Uani 1 d .
C22 C 0.71425(13) 0.99030(19) -0.14201(11) 0.0406(5) Uani 1 d .
H22 H 0.6958 0.9097 -0.1430 0.049 Uiso 1 calc R
C23 C 0.79474(19) 1.3674(2) -0.13349(15) 0.0669(7) Uani 1 d .
C24 C 0.8947(2) 1.3837(3) -0.1641(2) 0.1069(12) Uani 1 d .
H24A H 0.9393 1.3374 -0.1327 0.160 Uiso 1 calc GR
H24B H 0.9119 1.4675 -0.1618 0.160 Uiso 1 calc GR
H24C H 0.8950 1.3562 -0.2170 0.160 Uiso 1 calc GR
C25 C 0.7210(3) 1.4453(3) -0.1802(2) 0.1101(12) Uani 1 d .
H25A H 0.7251 1.4291 -0.2347 0.165 Uiso 1 calc GR
H25B H 0.7336 1.5292 -0.1704 0.165 Uiso 1 calc GR
H25C H 0.6587 1.4258 -0.1643 0.165 Uiso 1 calc GR
C26 C 0.7973(2) 1.4146(2) -0.04971(16) 0.0768(8) Uani 1 d .
H26A H 0.7369 1.4015 -0.0279 0.115 Uiso 1 calc GR
H26B H 0.8112 1.4995 -0.0495 0.115 Uiso 1 calc GR
H26C H 0.8454 1.3726 -0.0192 0.115 Uiso 1 calc GR
C27 C 0.70775(18) 0.9829(2) -0.29017(12) 0.0614(6) Uani 1 d .
C28 C 0.7995(2) 0.9774(3) -0.33508(17) 0.0986(11) Uani 1 d .
H28A H 0.8182 1.0577 -0.3486 0.148 Uiso 1 calc GR
H28B H 0.7886 0.9305 -0.3816 0.148 Uiso 1 calc GR
H28C H 0.8487 0.9405 -0.3030 0.148 Uiso 1 calc GR
C29 C 0.6278(2) 1.0443(3) -0.33944(15) 0.0887(9) Uani 1 d .
H29A H 0.5709 1.0444 -0.3112 0.133 Uiso 1 calc GR
H29B H 0.6171 1.0009 -0.3873 0.133 Uiso 1 calc GR
H29C H 0.6455 1.1260 -0.3505 0.133 Uiso 1 calc GR
C30 C 0.6776(2) 0.8521(3) -0.27781(15) 0.0805(8) Uani 1 d .
H30A H 0.7274 0.8094 -0.2498 0.121 Uiso 1 calc GR
H30B H 0.6649 0.8141 -0.3274 0.121 Uiso 1 calc GR
H30C H 0.6215 0.8505 -0.2486 0.121 Uiso 1 calc GR

loop_
_atom_site_aniso_label
_atom_site_aniso_U_11
_atom_site_aniso_U_22
_atom_site_aniso_U_33
_atom_site_aniso_U_23
_atom_site_aniso_U_13
_atom_site_aniso_U_12
Cl1 0.0703(4) 0.1101(6) 0.0473(4) 0.0249(4) -0.0080(3) -0.0147(4)
O1 0.1384(19) 0.1150(17) 0.0538(12) 0.0366(12) -0.0001(11) -0.0225(15)
O2 0.0821(12) 0.0895(13) 0.0534(10) -0.0325(10) 0.0204(8) -0.0221(10)
N1 0.0424(10) 0.0722(13) 0.0363(9) 0.0041(9) 0.0090(7) 0.0007(9)
C1 0.0375(11) 0.0602(14) 0.0397(11) 0.0135(11) -0.0005(9) -0.0019(10)
C2 0.0398(12) 0.0834(18) 0.0626(15) 0.0241(15) 0.0038(10) -0.0070(12)
C3 0.0509(14) 0.0723(18) 0.0877(19) 0.0252(16) -0.0061(13) -0.0210(13)
C4 0.0617(15) 0.0527(14) 0.0795(18) 0.0094(13) -0.0090(13) -0.0122(12)
C5 0.0452(12) 0.0532(14) 0.0569(14) 0.0047(11) -0.0012(10) -0.0042(11)
C6 0.0391(10) 0.0520(13) 0.0386(11) 0.0072(10) -0.0010(8) -0.0032(10)
C7 0.0394(10) 0.0512(12) 0.0332(10) -0.0022(9) 0.0039(8) -0.0072(9)
C8 0.0511(12) 0.0671(15) 0.0343(11) -0.0053(11) 0.0055(9) -0.0054(12)
C9 0.0557(14) 0.112(2) 0.0506(14) -0.0010(15) 0.0168(11) 0.0117(14)
C10 0.0427(11) 0.0592(14) 0.0386(11) 0.0094(10) -0.0006(9) -0.0105(10)
C11 0.0330(10) 0.0529(13) 0.0564(13) 0.0024(11) -0.0037(9) -0.0063(10)
C12 0.0390(11) 0.0610(14) 0.0629(15) -0.0023(12) 0.0073(10) -0.0039(11)
C13 0.0481(13) 0.094(2) 0.0801(19) -0.0149(16) 0.0193(12) -0.0041(14)
C14 0.0557(16) 0.090(2) 0.131(3) -0.040(2) 0.0193(17) -0.0001(16)
C15 0.0588(16) 0.0602(17) 0.149(3) -0.015(2) 0.0044(18) 0.0021(15)
C16 0.0502(13) 0.0621(17) 0.095(2) 0.0099(15) 0.0028(13) -0.0072(13)
C17 0.0337(9) 0.0449(12) 0.0339(10) -0.0035(9) 0.0043(8) 0.0004(9)
C18 0.0441(11) 0.0468(12) 0.0374(11) -0.0058(9) 0.0038(8) -0.0005(9)
C19 0.0520(12) 0.0455(12) 0.0483(13) 0.0031(10) 0.0051(10) 0.0019(10)
C20 0.0615(14) 0.0607(15) 0.0399(12) 0.0117(11) 0.0025(10) -0.0018(12)
C21 0.0472(11) 0.0588(14) 0.0337(11) -0.0030(10) 0.0033(9) 0.0002(10)
C22 0.0395(10) 0.0448(11) 0.0377(11) -0.0039(9) 0.0048(8) -0.0023(9)
C23 0.0886(18) 0.0487(14) 0.0639(16) 0.0042(12) 0.0087(13) -0.0096(13)
C24 0.126(3) 0.093(2) 0.105(3) -0.014(2) 0.047(2) -0.050(2)
C25 0.176(4) 0.0602(18) 0.092(2) 0.0125(18) -0.011(2) 0.022(2)
C26 0.098(2) 0.0512(15) 0.0816(19) -0.0107(14) 0.0113(15) -0.0152(14)
C27 0.0756(16) 0.0747(17) 0.0337(12) -0.0092(12) 0.0026(11) -0.0054(13)
C28 0.108(2) 0.131(3) 0.0597(18) -0.0259(18) 0.0346(16) -0.010(2)
C29 0.111(2) 0.101(2) 0.0504(16) -0.0059(16) -0.0280(15) -0.0067(19)
C30 0.108(2) 0.084(2) 0.0492(15) -0.0274(14) 0.0073(14) -0.0102(17)

loop_
_atom_type_symbol
_atom_type_description
_atom_type_scat_dispersion_real
_atom_type_scat_dispersion_imag
_atom_type_scat_source
C C 0.0033 0.0016 'International Tables Vol C Tables 4.2.6.8 and 6.1.1.4'
H H 0.0000 0.0000 'International Tables Vol C Tables 4.2.6.8 and 6.1.1.4'
Cl Cl 0.1484 0.1585 'International Tables Vol C Tables 4.2.6.8 and 6.1.1.4'
N N 0.0061 0.0033 'International Tables Vol C Tables 4.2.6.8 and 6.1.1.4'
O O 0.0106 0.0060 'International Tables Vol C Tables 4.2.6.8 and 6.1.1.4'

loop_
_geom_angle_atom_site_label_1
_geom_angle_atom_site_label_2
_geom_angle_atom_site_label_3
_geom_angle
C20 O1 H1 109.5
C1 N1 C9 125.48(19)
C8 N1 C1 111.27(17)
C8 N1 C9 123.1(2)
C2 C1 N1 127.4(2)
C2 C1 C6 122.5(2)
C6 C1 N1 110.10(17)
C1 C2 H2 121.2
C3 C2 C1 117.6(2)
C3 C2 H2 121.2
C2 C3 H3 119.4
C2 C3 C4 121.2(2)
C4 C3 H3 119.4
C3 C4 H4 119.8
C3 C4 C5 120.5(2)
C5 C4 H4 119.8
C4 C5 H5 120.4
C6 C5 C4 119.2(2)
C6 C5 H5 120.4
C1 C6 C7 108.23(18)
C5 C6 C1 118.98(19)
C5 C6 C7 132.75(19)
C6 C7 C8 101.31(16)
C6 C7 C10 115.95(17)
C6 C7 C17 114.17(15)
C8 C7 C10 107.60(16)
C17 C7 C8 109.29(16)
C17 C7 C10 108.03(15)
O2 C8 N1 124.8(2)
O2 C8 C7 126.56(19)
N1 C8 C7 108.62(18)
N1 C9 H9A 109.5
N1 C9 H9B 109.5
N1 C9 H9C 109.5
H9A C9 H9B 109.5
H9A C9 H9C 109.5
H9B C9 H9C 109.5
Cl1 C10 H10 106.8
C7 C10 Cl1 108.61(13)
C7 C10 H10 106.8
C11 C10 Cl1 111.85(15)
C11 C10 C7 115.52(16)
C11 C10 H10 106.8
C12 C11 C10 118.8(2)
C16 C11 C10 123.4(2)
C16 C11 C12 117.8(2)
C11 C12 H12 119.4
C13 C12 C11 121.1(2)
C13 C12 H12 119.4
C12 C13 H13 119.8
C14 C13 C12 120.4(3)
C14 C13 H13 119.8
C13 C14 H14 120.2
C15 C14 C13 119.5(3)
C15 C14 H14 120.2
C14 C15 H15 119.7
C14 C15 C16 120.6(3)
C16 C15 H15 119.7
C11 C16 C15 120.5(3)
C11 C16 H16 119.7
C15 C16 H16 119.7
C18 C17 C7 120.00(17)
C18 C17 C22 118.10(18)
C22 C17 C7 121.69(18)
C17 C18 H18 118.7
C17 C18 C19 122.63(19)
C19 C18 H18 118.7
C18 C19 C20 117.3(2)
C18 C19 C23 120.5(2)
C20 C19 C23 122.2(2)
O1 C20 C19 117.1(2)
O1 C20 C21 120.5(2)
C19 C20 C21 122.2(2)
C20 C21 C27 122.17(19)
C22 C21 C20 116.99(19)
C22 C21 C27 120.8(2)
C17 C22 C21 122.72(19)
C17 C22 H22 118.6
C21 C22 H22 118.6
C19 C23 C24 109.7(2)
C19 C23 C25 110.4(2)
C24 C23 C25 111.3(3)
C26 C23 C19 111.5(2)
C26 C23 C24 107.5(2)
C26 C23 C25 106.5(2)
C23 C24 H24A 109.5
C23 C24 H24B 109.5
C23 C24 H24C 109.5
H24A C24 H24B 109.5
H24A C24 H24C 109.5
H24B C24 H24C 109.5
C23 C25 H25A 109.5
C23 C25 H25B 109.5
C23 C25 H25C 109.5
H25A C25 H25B 109.5
H25A C25 H25C 109.5
H25B C25 H25C 109.5
C23 C26 H26A 109.5
C23 C26 H26B 109.5
C23 C26 H26C 109.5
H26A C26 H26B 109.5
H26A C26 H26C 109.5
H26B C26 H26C 109.5
C21 C27 C28 110.7(2)
C21 C27 C29 110.4(2)
C29 C27 C28 110.8(2)
C30 C27 C21 111.53(19)
C30 C27 C28 106.2(2)
C30 C27 C29 107.0(2)
C27 C28 H28A 109.5
C27 C28 H28B 109.5
C27 C28 H28C 109.5
H28A C28 H28B 109.5
H28A C28 H28C 109.5
H28B C28 H28C 109.5
C27 C29 H29A 109.5
C27 C29 H29B 109.5
C27 C29 H29C 109.5
H29A C29 H29B 109.5
H29A C29 H29C 109.5
H29B C29 H29C 109.5
C27 C30 H30A 109.5
C27 C30 H30B 109.5
C27 C30 H30C 109.5
H30A C30 H30B 109.5
H30A C30 H30C 109.5
H30B C30 H30C 109.5

loop_
_geom_bond_atom_site_label_1
_geom_bond_atom_site_label_2
_geom_bond_distance
Cl1 C10 1.806(2)
O1 H1 0.8200
O1 C20 1.382(3)
O2 C8 1.223(3)
N1 C1 1.401(3)
N1 C8 1.355(3)
N1 C9 1.452(3)
C1 C2 1.381(3)
C1 C6 1.397(3)
C2 H2 0.9300
C2 C3 1.380(4)
C3 H3 0.9300
C3 C4 1.383(4)
C4 H4 0.9300
C4 C5 1.398(3)
C5 H5 0.9300
C5 C6 1.378(3)
C6 C7 1.521(3)
C7 C8 1.547(3)
C7 C10 1.562(3)
C7 C17 1.543(3)
C9 H9A 0.9600
C9 H9B 0.9600
C9 H9C 0.9600
C10 H10 0.9800
C10 C11 1.507(3)
C11 C12 1.388(3)
C11 C16 1.387(3)
C12 H12 0.9300
C12 C13 1.379(3)
C13 H13 0.9300
C13 C14 1.369(4)
C14 H14 0.9300
C14 C15 1.368(5)
C15 H15 0.9300
C15 C16 1.390(4)
C16 H16 0.9300
C17 C18 1.385(3)
C17 C22 1.387(3)
C18 H18 0.9300
C18 C19 1.387(3)
C19 C20 1.406(3)
C19 C23 1.542(3)
C20 C21 1.406(3)
C21 C22 1.391(3)
C21 C27 1.539(3)
C22 H22 0.9300
C23 C24 1.542(4)
C23 C25 1.549(4)
C23 C26 1.533(4)
C24 H24A 0.9600
C24 H24B 0.9600
C24 H24C 0.9600
C25 H25A 0.9600
C25 H25B 0.9600
C25 H25C 0.9600
C26 H26A 0.9600
C26 H26B 0.9600
C26 H26C 0.9600
C27 C28 1.543(4)
C27 C29 1.540(4)
C27 C30 1.528(4)
C28 H28A 0.9600
C28 H28B 0.9600
C28 H28C 0.9600
C29 H29A 0.9600
C29 H29B 0.9600
C29 H29C 0.9600
C30 H30A 0.9600
C30 H30B 0.9600
C30 H30C 0.9600

loop_
_geom_torsion_atom_site_label_1
_geom_torsion_atom_site_label_2
_geom_torsion_atom_site_label_3
_geom_torsion_atom_site_label_4
_geom_torsion
Cl1 C10 C11 C12 -154.28(16)
Cl1 C10 C11 C16 25.9(3)
O1 C20 C21 C22 171.9(2)
O1 C20 C21 C27 -6.9(3)
N1 C1 C2 C3 -179.6(2)
N1 C1 C6 C5 177.86(18)
N1 C1 C6 C7 -4.0(2)
C1 N1 C8 O2 -175.8(2)
C1 N1 C8 C7 4.8(2)
C1 C2 C3 C4 1.6(4)
C1 C6 C7 C8 6.3(2)
C1 C6 C7 C10 122.41(18)
C1 C6 C7 C17 -111.03(18)
C2 C1 C6 C5 -2.0(3)
C2 C1 C6 C7 176.09(18)
C2 C3 C4 C5 -1.7(4)
C3 C4 C5 C6 -0.1(3)
C4 C5 C6 C1 1.9(3)
C4 C5 C6 C7 -175.7(2)
C5 C6 C7 C8 -175.9(2)
C5 C6 C7 C10 -59.8(3)
C5 C6 C7 C17 66.7(3)
C6 C1 C2 C3 0.3(3)
C6 C7 C8 O2 173.9(2)
C6 C7 C8 N1 -6.7(2)
C6 C7 C10 Cl1 -56.9(2)
C6 C7 C10 C11 69.7(2)
C6 C7 C17 C18 156.00(17)
C6 C7 C17 C22 -29.4(2)
C7 C10 C11 C12 80.8(2)
C7 C10 C11 C16 -99.0(2)
C7 C17 C18 C19 173.77(18)
C7 C17 C22 C21 -173.11(17)
C8 N1 C1 C2 179.4(2)
C8 N1 C1 C6 -0.5(2)
C8 C7 C10 Cl1 55.64(19)
C8 C7 C10 C11 -177.79(17)
C8 C7 C17 C18 43.4(2)
C8 C7 C17 C22 -142.04(18)
C9 N1 C1 C2 3.6(3)
C9 N1 C1 C6 -176.31(19)
C9 N1 C8 O2 0.1(3)
C9 N1 C8 C7 -179.33(19)
C10 C7 C8 O2 51.8(3)
C10 C7 C8 N1 -128.77(18)
C10 C7 C17 C18 -73.4(2)
C10 C7 C17 C22 101.2(2)
C10 C11 C12 C13 -178.1(2)
C10 C11 C16 C15 179.1(2)
C11 C12 C13 C14 -1.5(4)
C12 C11 C16 C15 -0.7(3)
C12 C13 C14 C15 0.2(4)
C13 C14 C15 C16 0.8(5)
C14 C15 C16 C11 -0.5(4)
C16 C11 C12 C13 1.7(3)
C17 C7 C8 O2 -65.2(3)
C17 C7 C8 N1 114.17(18)
C17 C7 C10 Cl1 173.53(13)
C17 C7 C10 C11 -59.9(2)
C17 C18 C19 C20 -1.3(3)
C17 C18 C19 C23 180.00(19)
C18 C17 C22 C21 1.6(3)
C18 C19 C20 O1 -171.6(2)
C18 C19 C20 C21 3.2(3)
C18 C19 C23 C24 113.2(3)
C18 C19 C23 C25 -123.8(3)
C18 C19 C23 C26 -5.7(3)
C19 C20 C21 C22 -2.7(3)
C19 C20 C21 C27 178.5(2)
C20 C19 C23 C24 -65.4(3)
C20 C19 C23 C25 57.5(3)
C20 C19 C23 C26 175.6(2)
C20 C21 C22 C17 0.2(3)
C20 C21 C27 C28 61.9(3)
C20 C21 C27 C29 -61.2(3)
C20 C21 C27 C30 180.0(2)
C22 C17 C18 C19 -1.0(3)
C22 C21 C27 C28 -116.9(3)
C22 C21 C27 C29 120.0(2)
C22 C21 C27 C30 1.2(3)
C23 C19 C20 O1 7.1(3)
C23 C19 C20 C21 -178.1(2)
C27 C21 C22 C17 179.09(19)
